data_4122430
loop_
_publ_author_name
'Milsmann, Carsten'
'Semproni, Scott P.'
'Chirik, Paul J.'

_publ_section_title
;
 N-N Bond Cleavage of 1,2-Diarylhydrazines and N-H Bond Formation via
 H-Atom Transfer in Vanadium Complexes Supported by a Redox-Active Ligand.
;
_journal_issue 34
_journal_name_full 'Journal of the American Chemical Society'
_journal_page_first 12099
_journal_paper_doi 10.1021/ja5062196
_journal_volume 136
_journal_year 2014
_chemical_formula_sum 'C55 H58 N5 V'
_chemical_formula_weight 840.00
_chemical_name_systematic
;
 ?
;
_space_group_IT_number 14
_symmetry_cell_setting monoclinic
_symmetry_space_group_name_Hall '-P 2ybc'
_symmetry_space_group_name_H-M 'P 1 21/c 1'
_atom_sites_solution_hydrogens geom
_atom_sites_solution_primary direct
_atom_sites_solution_secondary difmap
_audit_creation_method SHELXL-97
_cell_angle_alpha 90.000
_cell_angle_beta 98.202(5)
_cell_angle_gamma 90.000
_cell_formula_units_Z 4
_cell_length_a 9.095(5)
_cell_length_b 25.897(5)
_cell_length_c 19.745(5)
_cell_measurement_reflns_used 9481
_cell_measurement_temperature 100(2)
_cell_measurement_theta_max 65.64
_cell_measurement_theta_min 2.83
_cell_volume 4603(3)
_computing_cell_refinement 'Bruker SAINT'
_computing_data_collection 'Bruker APEX2'
_computing_data_reduction 'Bruker SAINT'
_computing_molecular_graphics 'ORTEP 3 (Farraguia, 1997)'
_computing_structure_refinement 'SHELXL-97 (Sheldrick, 2008)'
_computing_structure_solution 'SIR 92 (Giacavazzo, 1993)'
_diffrn_ambient_temperature 100(2)
_diffrn_measured_fraction_theta_full 'ACTA 50'
_diffrn_measured_fraction_theta_max 0.963
_diffrn_measurement_device_type 'Bruker APEX II CCD'
_diffrn_measurement_method 'phi and omega scans'
_diffrn_radiation_monochromator graphite
_diffrn_radiation_source 'fine-focus sealed tube'
_diffrn_radiation_type CuK\a
_diffrn_radiation_wavelength 1.54184
_diffrn_reflns_av_R_equivalents 0.0471
_diffrn_reflns_av_sigmaI/netI 0.0462
_diffrn_reflns_limit_h_max 9
_diffrn_reflns_limit_h_min -10
_diffrn_reflns_limit_k_max 29
_diffrn_reflns_limit_k_min -30
_diffrn_reflns_limit_l_max 23
_diffrn_reflns_limit_l_min -22
_diffrn_reflns_number 21855
_diffrn_reflns_theta_full 'ACTA 50'
_diffrn_reflns_theta_max 65.98
_diffrn_reflns_theta_min 2.83
_exptl_absorpt_coefficient_mu 2.116
_exptl_absorpt_correction_T_max 0.7456
_exptl_absorpt_correction_T_min 0.5793
_exptl_absorpt_correction_type multi-scan
_exptl_absorpt_process_details 'SADABS V2008/1 (Bruker AXS)'
_exptl_crystal_colour black
_exptl_crystal_density_diffrn 1.212
_exptl_crystal_density_method 'not measured'
_exptl_crystal_description plate
_exptl_crystal_F_000 1784
_exptl_crystal_size_max 0.131
_exptl_crystal_size_mid 0.064
_exptl_crystal_size_min 0.037
_refine_diff_density_max 0.457
_refine_diff_density_min -0.388
_refine_diff_density_rms 0.044
_refine_ls_extinction_method none
_refine_ls_goodness_of_fit_ref 1.025
_refine_ls_hydrogen_treatment mixed
_refine_ls_matrix_type full
_refine_ls_number_parameters 562
_refine_ls_number_reflns 7729
_refine_ls_number_restraints 0
_refine_ls_restrained_S_all 1.025
_refine_ls_R_factor_all 0.0525
_refine_ls_R_factor_gt 0.0401
_refine_ls_shift/su_max 0.000
_refine_ls_shift/su_mean 0.000
_refine_ls_structure_factor_coef Fsqd
_refine_ls_weighting_details 'calc w=1/[\s^2^(Fo^2^)+(0.0497P)^2^+1.3342P] where P=(Fo^2^+2Fc^2^)/3'
_refine_ls_weighting_scheme calc
_refine_ls_wR_factor_gt 0.0956
_refine_ls_wR_factor_ref 0.1014
_reflns_number_gt 6340
_reflns_number_total 7729
_reflns_threshold_expression >2\s(I)
_cod_data_source_file ja5062196_si_002.cif
_cod_data_source_block cm74_relabel
_cod_depositor_comments 'Adding full bibliography for 4122429--4122430.cif.'
_cod_original_sg_symbol_H-M P2(1)/c
_cod_database_code 4122430

loop_
_symmetry_equiv_pos_as_xyz
'x, y, z'
'-x, y+1/2, -z+1/2'
'-x, -y, -z'
'x, -y-1/2, z-1/2'

loop_
_atom_site_label
_atom_site_type_symbol
_atom_site_fract_x
_atom_site_fract_y
_atom_site_fract_z
_atom_site_U_iso_or_equiv
_atom_site_adp_type
_atom_site_occupancy
_atom_site_symmetry_multiplicity
_atom_site_calc_flag
_atom_site_refinement_flags
C9 C 0.7422(2) -0.02795(7) 0.11865(10) 0.0222(4) Uani 1 1 d .
C8 C 0.7757(2) 0.02442(7) 0.14800(9) 0.0204(4) Uani 1 1 d .
C7 C 0.8533(2) 0.06192(7) 0.11357(9) 0.0205(4) Uani 1 1 d .
C6 C 0.9286(2) 0.05395(8) 0.05815(10) 0.0227(4) Uani 1 1 d .
H4 H 0.9222 0.0217 0.0351 0.027 Uiso 1 1 calc R
C5 C 1.0140(2) 0.09396(8) 0.03668(10) 0.0238(4) Uani 1 1 d .
H5 H 1.0620 0.0897 -0.0027 0.029 Uiso 1 1 calc R
C4 C 1.0286(2) 0.13993(8) 0.07299(9) 0.0222(4) Uani 1 1 d .
H6 H 1.0921 0.1663 0.0606 0.027 Uiso 1 1 calc R
C3 C 0.9492(2) 0.14727(7) 0.12806(9) 0.0199(4) Uani 1 1 d .
C2 C 0.9578(2) 0.18938(7) 0.17472(9) 0.0205(4) Uani 1 1 d .
C1 C 1.0194(2) 0.23986(7) 0.15796(10) 0.0229(4) Uani 1 1 d .
C15 C 0.7819(2) -0.07352(8) 0.15450(10) 0.0261(4) Uani 1 1 d .
H10 H 0.8307 -0.0720 0.2003 0.031 Uiso 1 1 calc R
C16 C 0.7504(2) -0.12108(8) 0.12339(11) 0.0301(5) Uani 1 1 d .
H11 H 0.7786 -0.1518 0.1481 0.036 Uiso 1 1 calc R
C17 C 0.6784(2) -0.12426(8) 0.05689(11) 0.0301(5) Uani 1 1 d .
H12 H 0.6577 -0.1570 0.0359 0.036 Uiso 1 1 calc R
C18 C 0.6367(2) -0.07932(8) 0.02119(11) 0.0275(5) Uani 1 1 d .
H13 H 0.5859 -0.0812 -0.0242 0.033 Uiso 1 1 calc R
C19 C 0.6690(2) -0.03145(8) 0.05159(10) 0.0242(4) Uani 1 1 d .
H14 H 0.6410 -0.0008 0.0265 0.029 Uiso 1 1 calc R
C10 C 0.9786(2) 0.25829(8) 0.09104(10) 0.0282(5) Uani 1 1 d .
H15 H 0.9139 0.2382 0.0594 0.034 Uiso 1 1 calc R
C11 C 1.0307(3) 0.30492(9) 0.07027(12) 0.0382(6) Uani 1 1 d .
H16 H 1.0026 0.3164 0.0245 0.046 Uiso 1 1 calc R
C12 C 1.1239(3) 0.33519(9) 0.11603(12) 0.0415(6) Uani 1 1 d .
H17 H 1.1599 0.3673 0.1019 0.050 Uiso 1 1 calc R
C13 C 1.1639(3) 0.31801(8) 0.18247(11) 0.0337(5) Uani 1 1 d .
H18 H 1.2269 0.3387 0.2141 0.040 Uiso 1 1 calc R
C14 C 1.1133(2) 0.27109(8) 0.20355(11) 0.0269(4) Uani 1 1 d .
H19 H 1.1424 0.2599 0.2493 0.032 Uiso 1 1 calc R
C20 C 0.9130(2) 0.21385(7) 0.28769(9) 0.0209(4) Uani 1 1 d .
C21 C 0.8268(2) 0.25839(8) 0.28959(10) 0.0239(4) Uani 1 1 d .
C22 C 0.8607(2) 0.29162(8) 0.34573(11) 0.0286(5) Uani 1 1 d .
H22 H 0.8033 0.3220 0.3483 0.034 Uiso 1 1 calc R
C23 C 0.9756(2) 0.28099(8) 0.39717(10) 0.0300(5) Uani 1 1 d .
H23 H 0.9977 0.3042 0.4345 0.036 Uiso 1 1 calc R
C24 C 1.0583(2) 0.23677(8) 0.39460(10) 0.0285(5) Uani 1 1 d .
H24 H 1.1371 0.2298 0.4305 0.034 Uiso 1 1 calc R
C25 C 1.0291(2) 0.20172(8) 0.34033(10) 0.0246(4) Uani 1 1 d .
C26 C 0.6991(2) 0.27145(9) 0.23428(11) 0.0324(5) Uani 1 1 d .
H26 H 0.6940 0.2440 0.1984 0.039 Uiso 1 1 calc R
C27 C 0.5529(3) 0.27058(12) 0.26368(15) 0.0523(7) Uani 1 1 d .
H27A H 0.5393 0.2366 0.2837 0.078 Uiso 1 1 calc R
H27B H 0.4705 0.2775 0.2271 0.078 Uiso 1 1 calc R
H27C H 0.5549 0.2971 0.2992 0.078 Uiso 1 1 calc R
C28 C 0.7227(3) 0.32342(9) 0.19971(14) 0.0486(7) Uani 1 1 d .
H28A H 0.7199 0.3514 0.2328 0.073 Uiso 1 1 calc R
H28B H 0.6439 0.3286 0.1610 0.073 Uiso 1 1 calc R
H28C H 0.8194 0.3233 0.1833 0.073 Uiso 1 1 calc R
C29 C 1.1229(2) 0.15357(9) 0.33823(11) 0.0303(5) Uani 1 1 d .
H29 H 1.0642 0.1282 0.3072 0.036 Uiso 1 1 calc R
C30 C 1.1612(3) 0.12807(9) 0.40867(12) 0.0388(6) Uani 1 1 d .
H30A H 1.2273 0.1508 0.4389 0.058 Uiso 1 1 calc R
H30B H 1.2110 0.0950 0.4037 0.058 Uiso 1 1 calc R
H30C H 1.0698 0.1221 0.4285 0.058 Uiso 1 1 calc R
C31 C 1.2661(3) 0.16517(10) 0.30869(12) 0.0416(6) Uani 1 1 d .
H31A H 1.2415 0.1758 0.2608 0.062 Uiso 1 1 calc R
H31B H 1.3282 0.1341 0.3114 0.062 Uiso 1 1 calc R
H31C H 1.3203 0.1930 0.3350 0.062 Uiso 1 1 calc R
C32 C 0.6656(2) 0.00687(7) 0.24831(10) 0.0226(4) Uani 1 1 d .
C33 C 0.7482(2) -0.00950(8) 0.31043(10) 0.0250(4) Uani 1 1 d .
C34 C 0.6809(3) -0.04477(8) 0.34974(11) 0.0308(5) Uani 1 1 d .
H34 H 0.7335 -0.0563 0.3921 0.037 Uiso 1 1 calc R
C35 C 0.5393(3) -0.06330(8) 0.32844(11) 0.0334(5) Uani 1 1 d .
H35 H 0.4979 -0.0888 0.3547 0.040 Uiso 1 1 calc R
C36 C 0.4581(3) -0.04488(8) 0.26916(11) 0.0308(5) Uani 1 1 d .
H36 H 0.3592 -0.0566 0.2562 0.037 Uiso 1 1 calc R
C37 C 0.5188(2) -0.00923(8) 0.22780(10) 0.0258(4) Uani 1 1 d .
C38 C 0.9037(2) 0.01072(8) 0.33534(10) 0.0284(5) Uani 1 1 d .
H38 H 0.9049 0.0481 0.3230 0.034 Uiso 1 1 calc R
C39 C 1.0224(3) -0.01608(10) 0.30054(11) 0.0373(5) Uani 1 1 d .
H39A H 1.0201 -0.0533 0.3093 0.056 Uiso 1 1 calc R
H39B H 1.1204 -0.0023 0.3189 0.056 Uiso 1 1 calc R
H39C H 1.0028 -0.0098 0.2511 0.056 Uiso 1 1 calc R
C40 C 0.9449(3) 0.00697(10) 0.41308(11) 0.0382(5) Uani 1 1 d .
H40A H 0.8673 0.0234 0.4354 0.057 Uiso 1 1 calc R
H40B H 1.0398 0.0246 0.4271 0.057 Uiso 1 1 calc R
H40C H 0.9541 -0.0294 0.4266 0.057 Uiso 1 1 calc R
C41 C 0.4200(2) 0.01222(8) 0.16580(10) 0.0281(5) Uani 1 1 d .
H41 H 0.4852 0.0296 0.1360 0.034 Uiso 1 1 calc R
C42 C 0.3300(3) -0.02936(10) 0.12290(12) 0.0411(6) Uani 1 1 d .
H42A H 0.3974 -0.0560 0.1100 0.062 Uiso 1 1 calc R
H42B H 0.2759 -0.0136 0.0815 0.062 Uiso 1 1 calc R
H42C H 0.2590 -0.0451 0.1498 0.062 Uiso 1 1 calc R
C43 C 0.3151(2) 0.05319(9) 0.18873(12) 0.0342(5) Uani 1 1 d .
H43A H 0.2458 0.0367 0.2158 0.051 Uiso 1 1 calc R
H43B H 0.2591 0.0697 0.1484 0.051 Uiso 1 1 calc R
H43C H 0.3734 0.0793 0.2167 0.051 Uiso 1 1 calc R
C44 C 0.5384(2) 0.18257(8) 0.10325(10) 0.0242(4) Uani 1 1 d .
C45 C 0.6234(2) 0.17802(9) 0.04972(10) 0.0322(5) Uani 1 1 d .
H45 H 0.6959 0.1515 0.0511 0.039 Uiso 1 1 calc R
C46 C 0.6028(3) 0.21193(11) -0.00543(12) 0.0428(6) Uani 1 1 d .
H46 H 0.6635 0.2089 -0.0406 0.051 Uiso 1 1 calc R
C47 C 0.4960(3) 0.24976(10) -0.00984(13) 0.0461(7) Uani 1 1 d .
H47 H 0.4837 0.2731 -0.0474 0.055 Uiso 1 1 calc R
C48 C 0.4069(3) 0.25348(9) 0.04089(12) 0.0447(6) Uani 1 1 d .
H48 H 0.3316 0.2791 0.0378 0.054 Uiso 1 1 calc R
C49 C 0.4264(3) 0.22007(9) 0.09634(11) 0.0344(5) Uani 1 1 d .
H49 H 0.3626 0.2227 0.1303 0.041 Uiso 1 1 calc R
C50 C 0.6537(2) 0.11293(8) 0.36523(10) 0.0253(5) Uani 1 1 d .
C51 C 0.7236(3) 0.14339(10) 0.41864(11) 0.0385(6) Uani 1 1 d .
H51 H 0.7871 0.1709 0.4095 0.046 Uiso 1 1 calc R
C52 C 0.6995(3) 0.13323(13) 0.48538(13) 0.0557(8) Uani 1 1 d .
H52 H 0.7468 0.1540 0.5218 0.067 Uiso 1 1 calc R
C53 C 0.6079(3) 0.09340(12) 0.49912(13) 0.0562(8) Uani 1 1 d .
H53 H 0.5945 0.0863 0.5450 0.067 Uiso 1 1 calc R
C54 C 0.5360(3) 0.06399(10) 0.44684(12) 0.0404(6) Uani 1 1 d .
H54 H 0.4716 0.0370 0.4566 0.049 Uiso 1 1 calc R
C55 C 0.5569(2) 0.07361(8) 0.37968(11) 0.0286(5) Uani 1 1 d .
H55 H 0.5056 0.0535 0.3435 0.034 Uiso 1 1 calc R
N3 N 0.73685(18) 0.04206(6) 0.20676(8) 0.0204(3) Uani 1 1 d .
N2 N 0.85490(17) 0.10949(6) 0.14460(8) 0.0193(3) Uani 1 1 d .
N1 N 0.88960(17) 0.17874(6) 0.23011(8) 0.0202(3) Uani 1 1 d .
N4 N 0.56649(19) 0.15279(6) 0.16299(8) 0.0228(4) Uani 1 1 d .
N5 N 0.67827(18) 0.12154(6) 0.29815(8) 0.0221(4) Uani 1 1 d .
V1 V 0.73206(4) 0.122298(12) 0.219167(16) 0.01847(10) Uani 1 1 d .
H1N H 0.495(3) 0.1577(8) 0.1865(11) 0.025(6) Uiso 1 1 d .

loop_
_atom_site_aniso_label
_atom_site_aniso_U_11
_atom_site_aniso_U_22
_atom_site_aniso_U_33
_atom_site_aniso_U_23
_atom_site_aniso_U_13
_atom_site_aniso_U_12
C9 0.0225(10) 0.0208(10) 0.0251(10) -0.0012(8) 0.0096(8) -0.0023(8)
C8 0.0231(10) 0.0193(10) 0.0191(9) 0.0006(8) 0.0044(7) 0.0010(8)
C7 0.0222(10) 0.0212(10) 0.0180(9) -0.0002(8) 0.0024(7) -0.0003(8)
C6 0.0254(10) 0.0225(10) 0.0208(9) -0.0033(8) 0.0052(8) 0.0003(8)
C5 0.0257(10) 0.0274(11) 0.0196(9) -0.0005(8) 0.0080(8) -0.0003(9)
C4 0.0222(10) 0.0254(10) 0.0194(9) 0.0028(8) 0.0045(8) -0.0012(8)
C3 0.0208(10) 0.0195(10) 0.0190(9) 0.0035(8) 0.0011(7) 0.0006(8)
C2 0.0214(10) 0.0219(10) 0.0180(9) -0.0003(8) 0.0018(7) 0.0009(8)
C1 0.0242(10) 0.0203(10) 0.0251(10) -0.0018(8) 0.0064(8) -0.0009(8)
C15 0.0316(11) 0.0241(11) 0.0236(10) -0.0003(9) 0.0072(8) 0.0001(9)
C16 0.0368(12) 0.0190(10) 0.0368(12) 0.0004(9) 0.0132(9) 0.0000(9)
C17 0.0311(12) 0.0246(11) 0.0370(12) -0.0093(10) 0.0127(9) -0.0055(9)
C18 0.0268(11) 0.0297(11) 0.0268(10) -0.0068(9) 0.0072(8) -0.0035(9)
C19 0.0242(10) 0.0235(10) 0.0262(10) -0.0008(8) 0.0075(8) 0.0004(9)
C10 0.0374(12) 0.0230(11) 0.0240(10) -0.0014(9) 0.0035(9) -0.0038(9)
C11 0.0580(16) 0.0288(12) 0.0284(11) 0.0039(10) 0.0081(11) -0.0071(11)
C12 0.0588(16) 0.0269(12) 0.0406(13) 0.0018(10) 0.0135(12) -0.0145(11)
C13 0.0390(13) 0.0272(11) 0.0360(12) -0.0083(10) 0.0088(10) -0.0111(10)
C14 0.0284(11) 0.0269(11) 0.0260(10) -0.0042(9) 0.0054(8) -0.0014(9)
C20 0.0266(10) 0.0210(10) 0.0160(9) -0.0028(8) 0.0064(7) -0.0038(8)
C21 0.0266(11) 0.0234(10) 0.0226(10) -0.0035(8) 0.0069(8) -0.0009(9)
C22 0.0329(12) 0.0249(11) 0.0298(11) -0.0066(9) 0.0111(9) 0.0001(9)
C23 0.0387(13) 0.0300(12) 0.0227(10) -0.0077(9) 0.0089(9) -0.0067(10)
C24 0.0328(12) 0.0315(12) 0.0200(10) -0.0022(9) 0.0000(8) -0.0038(10)
C25 0.0275(11) 0.0261(11) 0.0202(10) -0.0006(8) 0.0036(8) -0.0004(9)
C26 0.0324(12) 0.0277(11) 0.0354(12) -0.0090(10) -0.0011(9) 0.0072(10)
C27 0.0290(13) 0.0663(19) 0.0605(17) -0.0272(15) 0.0023(11) 0.0064(13)
C28 0.0639(18) 0.0301(13) 0.0468(15) -0.0038(12) -0.0089(12) 0.0157(12)
C29 0.0336(12) 0.0294(12) 0.0255(11) -0.0049(9) -0.0039(9) 0.0050(10)
C30 0.0433(14) 0.0359(13) 0.0359(12) 0.0063(11) 0.0009(10) 0.0066(11)
C31 0.0401(14) 0.0514(15) 0.0346(12) 0.0040(11) 0.0092(10) 0.0199(12)
C32 0.0323(11) 0.0171(10) 0.0203(9) -0.0001(8) 0.0101(8) 0.0017(8)
C33 0.0351(12) 0.0195(10) 0.0224(10) 0.0002(8) 0.0105(8) 0.0046(9)
C34 0.0464(14) 0.0216(11) 0.0265(11) 0.0058(9) 0.0130(10) 0.0081(10)
C35 0.0451(14) 0.0255(11) 0.0336(12) 0.0048(10) 0.0196(10) -0.0017(10)
C36 0.0369(12) 0.0259(11) 0.0323(11) 0.0006(9) 0.0151(9) -0.0032(10)
C37 0.0323(11) 0.0207(10) 0.0264(10) -0.0024(8) 0.0114(9) -0.0009(9)
C38 0.0378(12) 0.0238(11) 0.0235(10) 0.0040(9) 0.0033(9) 0.0036(9)
C39 0.0334(12) 0.0477(14) 0.0312(12) -0.0004(11) 0.0055(9) 0.0019(11)
C40 0.0476(14) 0.0393(13) 0.0267(12) 0.0029(10) 0.0017(10) 0.0053(11)
C41 0.0266(11) 0.0336(12) 0.0253(10) 0.0021(9) 0.0079(8) -0.0065(9)
C42 0.0383(13) 0.0538(15) 0.0322(12) -0.0060(11) 0.0092(10) -0.0161(12)
C43 0.0295(12) 0.0397(13) 0.0342(12) 0.0065(10) 0.0073(9) 0.0030(10)
C44 0.0263(11) 0.0215(10) 0.0230(10) 0.0001(8) -0.0027(8) -0.0053(9)
C45 0.0257(11) 0.0446(13) 0.0256(11) 0.0074(10) 0.0010(8) -0.0018(10)
C46 0.0327(13) 0.0644(17) 0.0296(12) 0.0146(12) -0.0015(9) -0.0156(13)
C47 0.0569(17) 0.0391(14) 0.0357(13) 0.0141(11) -0.0162(12) -0.0119(13)
C48 0.0629(17) 0.0283(12) 0.0360(13) -0.0016(11) -0.0162(12) 0.0098(12)
C49 0.0416(13) 0.0311(12) 0.0279(11) -0.0034(10) -0.0042(9) 0.0070(10)
C50 0.0300(11) 0.0281(11) 0.0192(10) 0.0036(8) 0.0086(8) 0.0102(9)
C51 0.0438(14) 0.0481(14) 0.0255(11) -0.0057(11) 0.0118(10) -0.0016(12)
C52 0.0643(18) 0.080(2) 0.0242(12) -0.0094(13) 0.0107(12) -0.0025(16)
C53 0.0681(19) 0.080(2) 0.0255(13) 0.0121(14) 0.0222(12) 0.0128(17)
C54 0.0478(15) 0.0432(14) 0.0355(13) 0.0162(11) 0.0237(11) 0.0130(12)
C55 0.0335(12) 0.0267(11) 0.0283(11) 0.0056(9) 0.0137(9) 0.0097(9)
N3 0.0243(9) 0.0187(8) 0.0189(8) 0.0008(7) 0.0057(6) 0.0003(7)
N2 0.0227(8) 0.0163(8) 0.0190(8) -0.0003(6) 0.0030(6) -0.0016(7)
N1 0.0234(8) 0.0205(8) 0.0169(8) -0.0010(7) 0.0039(6) 0.0032(7)
N4 0.0229(9) 0.0243(9) 0.0223(8) -0.0014(7) 0.0064(7) -0.0016(7)
N5 0.0263(9) 0.0201(8) 0.0210(8) 0.0004(7) 0.0071(7) 0.0006(7)
V1 0.02255(18) 0.01782(17) 0.01592(16) -0.00005(13) 0.00578(12) 0.00019(14)

loop_
_atom_type_symbol
_atom_type_description
_atom_type_scat_dispersion_real
_atom_type_scat_dispersion_imag
_atom_type_scat_source
C C 0.0181 0.0091 'International Tables Vol C Tables 4.2.6.8 and 6.1.1.4'
H H 0.0000 0.0000 'International Tables Vol C Tables 4.2.6.8 and 6.1.1.4'
N N 0.0311 0.0180 'International Tables Vol C Tables 4.2.6.8 and 6.1.1.4'
V V 0.0687 2.1097 'International Tables Vol C Tables 4.2.6.8 and 6.1.1.4'

loop_
_geom_angle_atom_site_label_1
_geom_angle_atom_site_label_2
_geom_angle_atom_site_label_3
_geom_angle
C15 C9 C19 118.63(18)
C15 C9 C8 123.27(18)
C19 C9 C8 118.09(18)
N3 C8 C7 112.90(17)
N3 C8 C9 125.65(17)
C7 C8 C9 121.44(16)
N2 C7 C6 120.65(18)
N2 C7 C8 111.83(16)
C6 C7 C8 127.40(18)
C7 C6 C5 119.20(18)
C4 C5 C6 119.75(18)
C5 C4 C3 119.76(18)
N2 C3 C4 119.80(17)
N2 C3 C2 111.79(16)
C4 C3 C2 128.32(18)
N1 C2 C3 112.11(17)
N1 C2 C1 126.15(17)
C3 C2 C1 121.36(17)
C10 C1 C14 117.51(18)
C10 C1 C2 116.99(18)
C14 C1 C2 125.49(18)
C16 C15 C9 120.22(19)
C17 C16 C15 120.9(2)
C16 C17 C18 119.4(2)
C17 C18 C19 120.3(2)
C18 C19 C9 120.63(19)
C11 C10 C1 121.4(2)
C10 C11 C12 120.2(2)
C13 C12 C11 119.2(2)
C12 C13 C14 120.9(2)
C13 C14 C1 120.7(2)
C21 C20 C25 121.91(18)
C21 C20 N1 121.28(17)
C25 C20 N1 116.78(17)
C20 C21 C22 117.83(19)
C20 C21 C26 122.68(18)
C22 C21 C26 119.49(18)
C23 C22 C21 121.2(2)
C24 C23 C22 120.06(19)
C23 C24 C25 121.52(19)
C24 C25 C20 117.45(19)
C24 C25 C29 120.54(18)
C20 C25 C29 121.99(18)
C21 C26 C27 110.1(2)
C21 C26 C28 111.95(19)
C27 C26 C28 111.5(2)
C25 C29 C31 111.24(19)
C25 C29 C30 112.67(18)
C31 C29 C30 109.54(18)
C37 C32 C33 121.94(18)
C37 C32 N3 120.71(17)
C33 C32 N3 117.33(18)
C34 C33 C32 117.4(2)
C34 C33 C38 120.43(19)
C32 C33 C38 122.20(18)
C35 C34 C33 121.4(2)
C36 C35 C34 120.1(2)
C35 C36 C37 121.2(2)
C36 C37 C32 117.82(19)
C36 C37 C41 118.42(19)
C32 C37 C41 123.65(18)
C33 C38 C39 112.47(18)
C33 C38 C40 112.71(18)
C39 C38 C40 109.54(18)
C37 C41 C42 113.39(19)
C37 C41 C43 109.64(17)
C42 C41 C43 110.04(19)
C49 C44 C45 117.2(2)
C49 C44 N4 120.42(19)
C45 C44 N4 122.33(19)
C46 C45 C44 120.7(2)
C47 C46 C45 121.0(2)
C46 C47 C48 119.2(2)
C47 C48 C49 120.5(2)
C48 C49 C44 121.3(2)
N5 C50 C51 120.74(19)
N5 C50 C55 120.04(19)
C51 C50 C55 119.22(19)
C52 C51 C50 119.5(2)
C53 C52 C51 120.6(3)
C54 C53 C52 120.3(2)
C53 C54 C55 120.2(2)
C54 C55 C50 120.0(2)
C8 N3 C32 118.21(16)
C8 N3 V1 116.88(12)
C32 N3 V1 122.88(12)
C3 N2 C7 120.05(16)
C3 N2 V1 119.43(12)
C7 N2 V1 120.35(12)
C2 N1 C20 118.13(16)
C2 N1 V1 117.05(12)
C20 N1 V1 123.80(12)
C44 N4 V1 138.61(14)
C50 N5 V1 168.76(15)
N5 V1 N4 103.38(8)
N5 V1 N2 159.74(7)
N4 V1 N2 96.79(7)
N5 V1 N1 101.60(7)
N4 V1 N1 104.44(7)
N2 V1 N1 74.84(7)
N5 V1 N3 96.28(7)
N4 V1 N3 111.74(7)
N2 V1 N3 74.09(6)
N1 V1 N3 134.33(7)

loop_
_geom_bond_atom_site_label_1
_geom_bond_atom_site_label_2
_geom_bond_distance
C9 C15 1.397(3)
C9 C19 1.398(3)
C9 C8 1.489(3)
C8 N3 1.340(2)
C8 C7 1.428(3)
C7 N2 1.375(2)
C7 C6 1.387(3)
C6 C5 1.397(3)
C5 C4 1.386(3)
C4 C3 1.401(3)
C3 N2 1.371(2)
C3 C2 1.422(3)
C2 N1 1.360(2)
C2 C1 1.478(3)
C1 C10 1.404(3)
C1 C14 1.405(3)
C15 C16 1.388(3)
C16 C17 1.384(3)
C17 C18 1.385(3)
C18 C19 1.390(3)
C10 C11 1.380(3)
C11 C12 1.390(3)
C12 C13 1.384(3)
C13 C14 1.384(3)
C20 C21 1.398(3)
C20 C25 1.407(3)
C20 N1 1.448(2)
C21 C22 1.402(3)
C21 C26 1.515(3)
C22 C23 1.377(3)
C23 C24 1.375(3)
C24 C25 1.401(3)
C25 C29 1.515(3)
C26 C27 1.525(3)
C26 C28 1.538(3)
C29 C31 1.531(3)
C29 C30 1.534(3)
C32 C37 1.403(3)
C32 C33 1.409(3)
C32 N3 1.440(2)
C33 C34 1.395(3)
C33 C38 1.522(3)
C34 C35 1.382(3)
C35 C36 1.377(3)
C36 C37 1.397(3)
C37 C41 1.517(3)
C38 C39 1.527(3)
C38 C40 1.530(3)
C41 C42 1.533(3)
C41 C43 1.538(3)
C44 C49 1.400(3)
C44 C45 1.401(3)
C44 N4 1.402(3)
C45 C46 1.391(3)
C46 C47 1.373(4)
C47 C48 1.379(4)
C48 C49 1.387(3)
C50 N5 1.392(2)
C50 C51 1.395(3)
C50 C55 1.402(3)
C51 C52 1.391(3)
C52 C53 1.377(4)
C53 C54 1.372(4)
C54 C55 1.389(3)
N3 V1 2.0934(17)
N2 V1 1.9989(17)
N1 V1 2.0366(17)
N4 V1 1.9092(18)
N5 V1 1.6999(16)

loop_
_geom_torsion_atom_site_label_1
_geom_torsion_atom_site_label_2
_geom_torsion_atom_site_label_3
_geom_torsion_atom_site_label_4
_geom_torsion
C15 C9 C8 N3 -55.0(3)
C19 C9 C8 N3 125.8(2)
C15 C9 C8 C7 126.1(2)
C19 C9 C8 C7 -53.1(3)
N3 C8 C7 N2 -7.2(2)
C9 C8 C7 N2 171.87(17)
N3 C8 C7 C6 168.95(19)
C9 C8 C7 C6 -12.0(3)
N2 C7 C6 C5 3.9(3)
C8 C7 C6 C5 -171.89(19)
C7 C6 C5 C4 3.3(3)
C6 C5 C4 C3 -4.5(3)
C5 C4 C3 N2 -1.6(3)
C5 C4 C3 C2 174.45(19)
N2 C3 C2 N1 9.6(2)
C4 C3 C2 N1 -166.75(18)
N2 C3 C2 C1 -163.73(17)
C4 C3 C2 C1 19.9(3)
N1 C2 C1 C10 -130.6(2)
C3 C2 C1 C10 41.7(3)
N1 C2 C1 C14 48.5(3)
C3 C2 C1 C14 -139.2(2)
C19 C9 C15 C16 0.8(3)
C8 C9 C15 C16 -178.44(19)
C9 C15 C16 C17 -0.5(3)
C15 C16 C17 C18 -0.3(3)
C16 C17 C18 C19 0.9(3)
C17 C18 C19 C9 -0.7(3)
C15 C9 C19 C18 -0.2(3)
C8 C9 C19 C18 179.10(17)
C14 C1 C10 C11 1.1(3)
C2 C1 C10 C11 -179.8(2)
C1 C10 C11 C12 -0.9(4)
C10 C11 C12 C13 0.0(4)
C11 C12 C13 C14 0.6(4)
C12 C13 C14 C1 -0.3(3)
C10 C1 C14 C13 -0.5(3)
C2 C1 C14 C13 -179.6(2)
C25 C20 C21 C22 0.8(3)
N1 C20 C21 C22 -177.22(17)
C25 C20 C21 C26 -178.49(19)
N1 C20 C21 C26 3.5(3)
C20 C21 C22 C23 0.4(3)
C26 C21 C22 C23 179.7(2)
C21 C22 C23 C24 -0.9(3)
C22 C23 C24 C25 0.1(3)
C23 C24 C25 C20 1.0(3)
C23 C24 C25 C29 179.3(2)
C21 C20 C25 C24 -1.5(3)
N1 C20 C25 C24 176.60(17)
C21 C20 C25 C29 -179.77(19)
N1 C20 C25 C29 -1.6(3)
C20 C21 C26 C27 115.1(2)
C22 C21 C26 C27 -64.2(3)
C20 C21 C26 C28 -120.3(2)
C22 C21 C26 C28 60.4(3)
C24 C25 C29 C31 -82.9(2)
C20 C25 C29 C31 95.2(2)
C24 C25 C29 C30 40.5(3)
C20 C25 C29 C30 -141.3(2)
C37 C32 C33 C34 3.2(3)
N3 C32 C33 C34 -178.16(17)
C37 C32 C33 C38 -175.66(18)
N3 C32 C33 C38 3.0(3)
C32 C33 C34 C35 0.5(3)
C38 C33 C34 C35 179.40(19)
C33 C34 C35 C36 -3.6(3)
C34 C35 C36 C37 3.1(3)
C35 C36 C37 C32 0.6(3)
C35 C36 C37 C41 -175.91(19)
C33 C32 C37 C36 -3.8(3)
N3 C32 C37 C36 177.68(17)
C33 C32 C37 C41 172.52(18)
N3 C32 C37 C41 -6.1(3)
C34 C33 C38 C39 101.1(2)
C32 C33 C38 C39 -80.0(2)
C34 C33 C38 C40 -23.3(3)
C32 C33 C38 C40 155.54(19)
C36 C37 C41 C42 -46.6(3)
C32 C37 C41 C42 137.1(2)
C36 C37 C41 C43 76.8(2)
C32 C37 C41 C43 -99.5(2)
C49 C44 C45 C46 4.2(3)
N4 C44 C45 C46 -173.0(2)
C44 C45 C46 C47 -1.9(4)
C45 C46 C47 C48 -0.9(4)
C46 C47 C48 C49 1.1(4)
C47 C48 C49 C44 1.4(4)
C45 C44 C49 C48 -4.0(3)
N4 C44 C49 C48 173.3(2)
N5 C50 C51 C52 -178.6(2)
C55 C50 C51 C52 2.0(3)
C50 C51 C52 C53 0.2(4)
C51 C52 C53 C54 -1.7(5)
C52 C53 C54 C55 1.1(4)
C53 C54 C55 C50 1.0(3)
N5 C50 C55 C54 178.04(19)
C51 C50 C55 C54 -2.6(3)
C7 C8 N3 C32 -176.39(16)
C9 C8 N3 C32 4.6(3)
C7 C8 N3 V1 19.3(2)
C9 C8 N3 V1 -159.64(15)
C37 C32 N3 C8 -71.9(2)
C33 C32 N3 C8 109.4(2)
C37 C32 N3 V1 91.3(2)
C33 C32 N3 V1 -87.31(19)
C4 C3 N2 C7 8.9(3)
C2 C3 N2 C7 -167.81(16)
C4 C3 N2 V1 -175.91(13)
C2 C3 N2 V1 7.4(2)
C6 C7 N2 C3 -10.1(3)
C8 C7 N2 C3 166.32(16)
C6 C7 N2 V1 174.74(14)
C8 C7 N2 V1 -8.8(2)
C3 C2 N1 C20 168.64(16)
C1 C2 N1 C20 -18.4(3)
C3 C2 N1 V1 -22.4(2)
C1 C2 N1 V1 150.51(16)
C21 C20 N1 C2 84.8(2)
C25 C20 N1 C2 -93.4(2)
C21 C20 N1 V1 -83.3(2)
C25 C20 N1 V1 98.50(19)
C49 C44 N4 V1 -144.88(19)
C45 C44 N4 V1 32.3(3)
C51 C50 N5 V1 99.0(8)
C55 C50 N5 V1 -81.6(8)
C50 N5 V1 N4 155.1(8)
C50 N5 V1 N2 -19.2(9)
C50 N5 V1 N1 -96.8(8)
C50 N5 V1 N3 40.9(8)
C44 N4 V1 N5 151.1(2)
C44 N4 V1 N2 -30.9(2)
C44 N4 V1 N1 45.1(2)
C44 N4 V1 N3 -106.4(2)
C3 N2 V1 N5 -97.1(2)
C7 N2 V1 N5 78.1(3)
C3 N2 V1 N4 88.47(14)
C7 N2 V1 N4 -96.33(15)
C3 N2 V1 N1 -14.71(13)
C7 N2 V1 N1 160.49(15)
C3 N2 V1 N3 -160.80(15)
C7 N2 V1 N3 14.40(13)
C2 N1 V1 N5 179.71(14)
C20 N1 V1 N5 -12.05(16)
C2 N1 V1 N4 -73.02(15)
C20 N1 V1 N4 95.21(15)
C2 N1 V1 N2 20.23(13)
C20 N1 V1 N2 -171.54(16)
C2 N1 V1 N3 68.82(16)
C20 N1 V1 N3 -122.95(14)
C8 N3 V1 N5 179.86(14)
C32 N3 V1 N5 16.39(16)
C8 N3 V1 N4 72.73(15)
C32 N3 V1 N4 -90.74(16)
C8 N3 V1 N2 -18.34(13)
C32 N3 V1 N2 178.20(16)
C8 N3 V1 N1 -67.16(16)
C32 N3 V1 N1 129.37(14)
